data_7211668
loop_
_publ_author_name
'Wang, Bao-Cheng'
'Wu, Qing-Ran'
'Hu, Huai-Ming'
'Chen, Xiao-Li'
'Yang, Zhen-Hua'
'Shangguan, Yi-Qing'
'Yang, Meng-Lin'
'Xue, Gang-Lin'

_publ_section_title
;
 Four novel Zn(II)/Cd(II) metal--organic frameworks constructed from
 4&#x2032;-(4-pyridyl)-4,2&#x2032;:6&#x2032;,4&#x2033;-terpyridine:
 hydrothermal synthesis, crystal structures, and luminescent properties
;
_journal_issue 2
_journal_name_full CrystEngComm
_journal_page_first 485
_journal_paper_doi 10.1039/b912415b
_journal_volume 12
_journal_year 2010
_chemical_formula_sum 'C20 H14 Cl2 N4 Zn'
_chemical_formula_weight 446.62
_chemical_name_systematic
;
?
;
_space_group_IT_number 14
_symmetry_cell_setting monoclinic
_symmetry_space_group_name_Hall '-P 2yn'
_symmetry_space_group_name_H-M 'P 1 21/n 1'
_atom_sites_solution_hydrogens geom
_atom_sites_solution_primary direct
_atom_sites_solution_secondary difmap
_audit_creation_method SHELXL-97
_cell_angle_alpha 90.00
_cell_angle_beta 100.242(2)
_cell_angle_gamma 90.00
_cell_formula_units_Z 4
_cell_length_a 8.4268(13)
_cell_length_b 20.661(3)
_cell_length_c 11.3627(17)
_cell_measurement_reflns_used 2647
_cell_measurement_temperature 296(2)
_cell_measurement_theta_max 23.38
_cell_measurement_theta_min 2.65
_cell_volume 1946.8(5)
_computing_cell_refinement 'Bruker SMART'
_computing_data_collection 'Bruker SMART'
_computing_data_reduction 'Bruker SAINT'
_computing_molecular_graphics 'Bruker SHELXTL'
_computing_publication_material 'Bruker SHELXTL'
_computing_structure_refinement 'SHELXL-97 (Sheldrick, 1997)'
_computing_structure_solution 'SHELXS-97 (Sheldrick, 1990)'
_diffrn_ambient_temperature 296(2)
_diffrn_measured_fraction_theta_full 0.998
_diffrn_measured_fraction_theta_max 0.998
_diffrn_measurement_device_type 'CCD area detector'
_diffrn_measurement_method 'phi and omega scans'
_diffrn_radiation_monochromator graphite
_diffrn_radiation_source 'fine-focus sealed tube'
_diffrn_radiation_type MoK\a
_diffrn_radiation_wavelength 0.71073
_diffrn_reflns_av_R_equivalents 0.0293
_diffrn_reflns_av_sigmaI/netI 0.0348
_diffrn_reflns_limit_h_max 10
_diffrn_reflns_limit_h_min -8
_diffrn_reflns_limit_k_max 24
_diffrn_reflns_limit_k_min -23
_diffrn_reflns_limit_l_max 13
_diffrn_reflns_limit_l_min -11
_diffrn_reflns_number 9519
_diffrn_reflns_theta_full 25.05
_diffrn_reflns_theta_max 25.05
_diffrn_reflns_theta_min 1.97
_diffrn_standards_decay_% 0
_diffrn_standards_interval_count 0
_diffrn_standards_interval_time 0
_diffrn_standards_number 0
_exptl_absorpt_coefficient_mu 1.548
_exptl_absorpt_correction_T_max 0.8606
_exptl_absorpt_correction_T_min 0.7881
_exptl_absorpt_correction_type multi-scan
_exptl_absorpt_process_details sadabs
_exptl_crystal_colour yellow
_exptl_crystal_density_diffrn 1.524
_exptl_crystal_density_method 'not measured'
_exptl_crystal_description block
_exptl_crystal_F_000 904
_exptl_crystal_size_max 0.18
_exptl_crystal_size_mid 0.12
_exptl_crystal_size_min 0.10
_refine_diff_density_max 0.377
_refine_diff_density_min -0.308
_refine_diff_density_rms 0.049
_refine_ls_extinction_method none
_refine_ls_goodness_of_fit_ref 1.039
_refine_ls_hydrogen_treatment constr
_refine_ls_matrix_type full
_refine_ls_number_parameters 244
_refine_ls_number_reflns 3431
_refine_ls_number_restraints 0
_refine_ls_restrained_S_all 1.039
_refine_ls_R_factor_all 0.0570
_refine_ls_R_factor_gt 0.0395
_refine_ls_shift/su_max 0.001
_refine_ls_shift/su_mean 0.000
_refine_ls_structure_factor_coef Fsqd
_refine_ls_weighting_details 'calc w=1/[\s^2^(Fo^2^)+(0.0243P)^2^+1.8022P] where P=(Fo^2^+2Fc^2^)/3'
_refine_ls_weighting_scheme calc
_refine_ls_wR_factor_gt 0.0823
_refine_ls_wR_factor_ref 0.0908
_reflns_number_gt 2580
_reflns_number_total 3431
_reflns_threshold_expression >2sigma(I)
_cod_data_source_file b912415b.txt
_cod_data_source_block nw0282
_cod_depositor_comments
;
The following automatic conversions were performed:

'_symmetry_cell_setting' value 'Monoclinic' changed to 'monoclinic'
according to /home/saulius/struct/CIF-dictionaries/cif_core.dic
dictionary named 'cif_core.dic' version 2.4.2 from 2011-04-26.

Automatic conversion script
Id: cif_fix_values 1891 2012-01-12 08:04:46Z andrius 
;
_cod_original_sg_symbol_H-M P2(1)/n
_cod_database_code 7211668

loop_
_symmetry_equiv_pos_as_xyz
'x, y, z'
'-x+1/2, y+1/2, -z+1/2'
'-x, -y, -z'
'x-1/2, -y-1/2, z-1/2'

loop_
_atom_site_label
_atom_site_type_symbol
_atom_site_fract_x
_atom_site_fract_y
_atom_site_fract_z
_atom_site_U_iso_or_equiv
_atom_site_adp_type
_atom_site_occupancy
_atom_site_symmetry_multiplicity
_atom_site_calc_flag
_atom_site_refinement_flags
Zn1 Zn 0.71637(5) 0.78676(2) 0.41830(4) 0.06297(17) Uani 1 1 d .
Cl1 Cl 0.91489(13) 0.74598(5) 0.33366(9) 0.0750(3) Uani 1 1 d .
Cl2 Cl 0.76811(16) 0.84692(5) 0.58131(9) 0.0896(4) Uani 1 1 d .
N1 N 0.5760(3) 0.71200(13) 0.4612(2) 0.0536(7) Uani 1 1 d .
N2 N 0.2508(3) 0.50709(13) 0.4757(2) 0.0472(6) Uani 1 1 d .
N3 N -0.0826(4) 0.33927(14) 0.2186(2) 0.0560(7) Uani 1 1 d .
N4 N 0.3232(4) 0.41724(19) 1.0842(3) 0.0732(9) Uani 1 1 d .
C1 C 0.5883(5) 0.69463(17) 0.5758(3) 0.0580(9) Uani 1 1 d .
H1 H 0.6507 0.7201 0.6339 0.070 Uiso 1 1 calc R
C2 C 0.5132(4) 0.64088(16) 0.6119(3) 0.0545(9) Uani 1 1 d .
H2 H 0.5266 0.6306 0.6928 0.065 Uiso 1 1 calc R
C3 C 0.4178(4) 0.60198(15) 0.5288(3) 0.0432(7) Uani 1 1 d .
C4 C 0.4043(5) 0.62033(18) 0.4101(3) 0.0620(10) Uani 1 1 d .
H4 H 0.3417 0.5960 0.3503 0.074 Uiso 1 1 calc R
C5 C 0.4834(5) 0.6744(2) 0.3808(3) 0.0696(11) Uani 1 1 d .
H5 H 0.4721 0.6855 0.3004 0.084 Uiso 1 1 calc R
C6 C 0.3363(4) 0.54332(15) 0.5639(3) 0.0420(7) Uani 1 1 d .
C7 C 0.3464(4) 0.52636(15) 0.6828(3) 0.0434(7) Uani 1 1 d .
H7 H 0.4064 0.5518 0.7422 0.052 Uiso 1 1 calc R
C8 C 0.2680(4) 0.47204(15) 0.7140(3) 0.0452(8) Uani 1 1 d .
C9 C 0.1801(4) 0.43549(15) 0.6231(3) 0.0437(7) Uani 1 1 d .
H9 H 0.1256 0.3987 0.6413 0.052 Uiso 1 1 calc R
C10 C 0.1734(4) 0.45356(14) 0.5054(3) 0.0410(7) Uani 1 1 d .
C11 C -0.0890(5) 0.32598(17) 0.3326(3) 0.0598(10) Uani 1 1 d .
H11 H -0.1504 0.2908 0.3490 0.072 Uiso 1 1 calc R
C12 C -0.0099(4) 0.36144(16) 0.4266(3) 0.0534(9) Uani 1 1 d .
H12 H -0.0177 0.3501 0.5046 0.064 Uiso 1 1 calc R
C13 C 0.0818(4) 0.41438(15) 0.4054(3) 0.0423(7) Uani 1 1 d .
C14 C 0.0872(4) 0.42917(19) 0.2876(3) 0.0606(10) Uani 1 1 d .
H14 H 0.1459 0.4647 0.2689 0.073 Uiso 1 1 calc R
C15 C 0.0043(5) 0.3906(2) 0.1979(3) 0.0664(11) Uani 1 1 d .
H15 H 0.0094 0.4009 0.1190 0.080 Uiso 1 1 calc R
C16 C 0.3139(5) 0.4784(2) 1.0493(3) 0.0677(11) Uani 1 1 d .
H16 H 0.3209 0.5100 1.1082 0.081 Uiso 1 1 calc R
C17 C 0.2944(4) 0.49873(18) 0.9320(3) 0.0572(9) Uani 1 1 d .
H17 H 0.2913 0.5426 0.9136 0.069 Uiso 1 1 calc R
C18 C 0.2796(4) 0.45275(16) 0.8420(3) 0.0473(8) Uani 1 1 d .
C19 C 0.2827(5) 0.38834(18) 0.8764(3) 0.0644(10) Uani 1 1 d .
H19 H 0.2693 0.3554 0.8196 0.077 Uiso 1 1 calc R
C20 C 0.3065(5) 0.3742(2) 0.9978(4) 0.0749(12) Uani 1 1 d .
H20 H 0.3108 0.3307 1.0197 0.090 Uiso 1 1 calc R

loop_
_atom_site_aniso_label
_atom_site_aniso_U_11
_atom_site_aniso_U_22
_atom_site_aniso_U_33
_atom_site_aniso_U_23
_atom_site_aniso_U_13
_atom_site_aniso_U_12
Zn1 0.0737(3) 0.0609(3) 0.0487(3) 0.0192(2) -0.0045(2) -0.0123(2)
Cl1 0.0797(7) 0.0676(6) 0.0760(7) 0.0245(5) 0.0092(5) -0.0001(5)
Cl2 0.1308(10) 0.0736(7) 0.0536(6) 0.0095(5) -0.0130(6) -0.0247(7)
N1 0.0631(18) 0.0550(17) 0.0397(15) 0.0096(13) 0.0010(13) -0.0069(14)
N2 0.0492(16) 0.0504(16) 0.0408(15) -0.0004(12) 0.0046(12) 0.0031(13)
N3 0.0599(19) 0.0606(19) 0.0446(17) -0.0139(14) 0.0013(14) 0.0036(15)
N4 0.085(2) 0.088(3) 0.0492(19) 0.0058(19) 0.0174(17) 0.003(2)
C1 0.078(3) 0.056(2) 0.0373(18) 0.0008(16) 0.0018(17) -0.0154(19)
C2 0.078(2) 0.055(2) 0.0292(17) 0.0024(15) 0.0051(16) -0.0106(18)
C3 0.0488(19) 0.0483(19) 0.0316(16) 0.0003(14) 0.0052(14) 0.0006(15)
C4 0.077(3) 0.070(2) 0.0355(18) -0.0001(17) 0.0004(17) -0.022(2)
C5 0.086(3) 0.083(3) 0.0351(19) 0.0126(19) -0.0029(19) -0.021(2)
C6 0.0434(18) 0.0433(18) 0.0375(17) -0.0032(14) 0.0026(14) 0.0012(14)
C7 0.0493(19) 0.0429(18) 0.0365(17) -0.0033(14) 0.0036(14) -0.0066(14)
C8 0.0465(19) 0.0452(19) 0.0426(18) -0.0009(14) 0.0041(15) 0.0042(15)
C9 0.0499(19) 0.0389(17) 0.0410(18) 0.0001(14) 0.0046(15) -0.0047(14)
C10 0.0403(17) 0.0404(17) 0.0410(18) 0.0002(14) 0.0043(14) 0.0015(14)
C11 0.081(3) 0.046(2) 0.047(2) -0.0004(16) -0.0054(18) -0.0038(18)
C12 0.073(2) 0.046(2) 0.0366(18) 0.0018(15) -0.0018(16) -0.0022(17)
C13 0.0446(18) 0.0445(18) 0.0364(17) -0.0016(14) 0.0029(14) 0.0055(14)
C14 0.060(2) 0.080(3) 0.042(2) -0.0015(18) 0.0098(17) -0.0182(19)
C15 0.064(2) 0.098(3) 0.038(2) -0.0068(19) 0.0104(18) -0.007(2)
C16 0.077(3) 0.082(3) 0.044(2) -0.006(2) 0.0110(19) -0.004(2)
C17 0.068(2) 0.055(2) 0.047(2) -0.0014(17) 0.0056(17) -0.0046(18)
C18 0.049(2) 0.048(2) 0.0431(18) 0.0025(15) 0.0043(15) -0.0018(15)
C19 0.085(3) 0.056(2) 0.052(2) 0.0015(18) 0.013(2) -0.003(2)
C20 0.099(3) 0.067(3) 0.061(3) 0.021(2) 0.020(2) 0.006(2)

loop_
_atom_type_symbol
_atom_type_description
_atom_type_scat_dispersion_real
_atom_type_scat_dispersion_imag
_atom_type_scat_source
C C 0.0033 0.0016 'International Tables Vol C Tables 4.2.6.8 and 6.1.1.4'
H H 0.0000 0.0000 'International Tables Vol C Tables 4.2.6.8 and 6.1.1.4'
N N 0.0061 0.0033 'International Tables Vol C Tables 4.2.6.8 and 6.1.1.4'
Zn Zn 0.2839 1.4301 'International Tables Vol C Tables 4.2.6.8 and 6.1.1.4'
Cl Cl 0.1484 0.1585 'International Tables Vol C Tables 4.2.6.8 and 6.1.1.4'

loop_
_geom_angle_atom_site_label_1
_geom_angle_atom_site_label_2
_geom_angle_atom_site_label_3
_geom_angle
_geom_angle_site_symmetry_1
_geom_angle_site_symmetry_3
N1 Zn1 N3 108.31(11) . 2
N1 Zn1 Cl2 105.07(8) . .
N3 Zn1 Cl2 109.67(9) 2 .
N1 Zn1 Cl1 108.96(9) . .
N3 Zn1 Cl1 102.96(9) 2 .
Cl2 Zn1 Cl1 121.41(5) . .
C1 N1 C5 116.4(3) . .
C1 N1 Zn1 119.0(2) . .
C5 N1 Zn1 124.3(2) . .
C6 N2 C10 119.0(3) . .
C15 N3 C11 116.9(3) . .
C15 N3 Zn1 122.0(2) . 2_545
C11 N3 Zn1 120.9(3) . 2_545
C20 N4 C16 115.5(3) . .
N1 C1 C2 123.1(3) . .
N1 C1 H1 118.4 . .
C2 C1 H1 118.4 . .
C1 C2 C3 120.5(3) . .
C1 C2 H2 119.8 . .
C3 C2 H2 119.8 . .
C2 C3 C4 116.3(3) . .
C2 C3 C6 122.1(3) . .
C4 C3 C6 121.6(3) . .
C5 C4 C3 120.0(3) . .
C5 C4 H4 120.0 . .
C3 C4 H4 120.0 . .
N1 C5 C4 123.8(3) . .
N1 C5 H5 118.1 . .
C4 C5 H5 118.1 . .
N2 C6 C7 121.0(3) . .
N2 C6 C3 117.7(3) . .
C7 C6 C3 121.3(3) . .
C8 C7 C6 120.5(3) . .
C8 C7 H7 119.7 . .
C6 C7 H7 119.7 . .
C7 C8 C9 118.0(3) . .
C7 C8 C18 121.0(3) . .
C9 C8 C18 121.0(3) . .
C10 C9 C8 120.0(3) . .
C10 C9 H9 120.0 . .
C8 C9 H9 120.0 . .
N2 C10 C9 121.5(3) . .
N2 C10 C13 117.4(3) . .
C9 C10 C13 121.1(3) . .
N3 C11 C12 123.4(3) . .
N3 C11 H11 118.3 . .
C12 C11 H11 118.3 . .
C11 C12 C13 119.8(3) . .
C11 C12 H12 120.1 . .
C13 C12 H12 120.1 . .
C14 C13 C12 117.3(3) . .
C14 C13 C10 121.0(3) . .
C12 C13 C10 121.7(3) . .
C13 C14 C15 119.2(3) . .
C13 C14 H14 120.4 . .
C15 C14 H14 120.4 . .
N3 C15 C14 123.4(3) . .
N3 C15 H15 118.3 . .
C14 C15 H15 118.3 . .
N4 C16 C17 124.9(4) . .
N4 C16 H16 117.6 . .
C17 C16 H16 117.6 . .
C16 C17 C18 119.0(3) . .
C16 C17 H17 120.5 . .
C18 C17 H17 120.5 . .
C17 C18 C19 117.1(3) . .
C17 C18 C8 121.2(3) . .
C19 C18 C8 121.7(3) . .
C18 C19 C20 118.3(4) . .
C18 C19 H19 120.8 . .
C20 C19 H19 120.8 . .
N4 C20 C19 125.2(4) . .
N4 C20 H20 117.4 . .
C19 C20 H20 117.4 . .

loop_
_geom_bond_atom_site_label_1
_geom_bond_atom_site_label_2
_geom_bond_distance
_geom_bond_site_symmetry_2
Zn1 N1 2.056(3) .
Zn1 N3 2.060(3) 2
Zn1 Cl2 2.2088(12) .
Zn1 Cl1 2.2373(12) .
N1 C1 1.336(4) .
N1 C5 1.340(4) .
N2 C6 1.352(4) .
N2 C10 1.357(4) .
N3 C15 1.332(5) .
N3 C11 1.335(4) .
N3 Zn1 2.060(3) 2_545
N4 C20 1.314(5) .
N4 C16 1.323(5) .
C1 C2 1.376(4) .
C1 H1 0.9300 .
C2 C3 1.384(4) .
C2 H2 0.9300 .
C3 C4 1.386(4) .
C3 C6 1.482(4) .
C4 C5 1.371(5) .
C4 H4 0.9300 .
C5 H5 0.9300 .
C6 C7 1.383(4) .
C7 C8 1.380(4) .
C7 H7 0.9300 .
C8 C9 1.384(4) .
C8 C18 1.494(4) .
C9 C10 1.380(4) .
C9 H9 0.9300 .
C10 C13 1.493(4) .
C11 C12 1.367(4) .
C11 H11 0.9300 .
C12 C13 1.385(4) .
C12 H12 0.9300 .
C13 C14 1.381(4) .
C14 C15 1.382(5) .
C14 H14 0.9300 .
C15 H15 0.9300 .
C16 C17 1.379(5) .
C16 H16 0.9300 .
C17 C18 1.385(4) .
C17 H17 0.9300 .
C18 C19 1.386(5) .
C19 C20 1.390(5) .
C19 H19 0.9300 .
C20 H20 0.9300 .

loop_
_geom_torsion_atom_site_label_1
_geom_torsion_atom_site_label_2
_geom_torsion_atom_site_label_3
_geom_torsion_atom_site_label_4
_geom_torsion
_geom_torsion_site_symmetry_1
N3 Zn1 N1 C1 -142.9(3) 2
Cl2 Zn1 N1 C1 -25.7(3) .
Cl1 Zn1 N1 C1 105.8(3) .
N3 Zn1 N1 C5 44.4(3) 2
Cl2 Zn1 N1 C5 161.5(3) .
Cl1 Zn1 N1 C5 -66.9(3) .
C5 N1 C1 C2 0.8(6) .
Zn1 N1 C1 C2 -172.6(3) .
N1 C1 C2 C3 -0.7(6) .
C1 C2 C3 C4 0.2(5) .
C1 C2 C3 C6 179.3(3) .
C2 C3 C4 C5 0.1(5) .
C6 C3 C4 C5 -179.0(3) .
C1 N1 C5 C4 -0.4(6) .
Zn1 N1 C5 C4 172.5(3) .
C3 C4 C5 N1 0.0(6) .
C10 N2 C6 C7 0.3(4) .
C10 N2 C6 C3 -179.2(3) .
C2 C3 C6 N2 -177.5(3) .
C4 C3 C6 N2 1.5(5) .
C2 C3 C6 C7 2.9(5) .
C4 C3 C6 C7 -178.0(3) .
N2 C6 C7 C8 -0.4(5) .
C3 C6 C7 C8 179.1(3) .
C6 C7 C8 C9 0.1(5) .
C6 C7 C8 C18 179.2(3) .
C7 C8 C9 C10 0.3(5) .
C18 C8 C9 C10 -178.8(3) .
C6 N2 C10 C9 0.1(4) .
C6 N2 C10 C13 -179.3(3) .
C8 C9 C10 N2 -0.4(5) .
C8 C9 C10 C13 178.9(3) .
C15 N3 C11 C12 -1.0(5) .
Zn1 N3 C11 C12 -176.3(3) 2_545
N3 C11 C12 C13 0.4(6) .
C11 C12 C13 C14 0.6(5) .
C11 C12 C13 C10 -178.5(3) .
N2 C10 C13 C14 5.3(4) .
C9 C10 C13 C14 -174.0(3) .
N2 C10 C13 C12 -175.6(3) .
C9 C10 C13 C12 5.1(5) .
C12 C13 C14 C15 -0.9(5) .
C10 C13 C14 C15 178.2(3) .
C11 N3 C15 C14 0.6(6) .
Zn1 N3 C15 C14 175.9(3) 2_545
C13 C14 C15 N3 0.3(6) .
C20 N4 C16 C17 -2.5(6) .
N4 C16 C17 C18 1.5(6) .
C16 C17 C18 C19 1.1(5) .
C16 C17 C18 C8 -176.4(3) .
C7 C8 C18 C17 32.4(5) .
C9 C8 C18 C17 -148.5(3) .
C7 C8 C18 C19 -144.9(3) .
C9 C8 C18 C19 34.2(5) .
C17 C18 C19 C20 -2.4(5) .
C8 C18 C19 C20 175.0(3) .
C16 N4 C20 C19 1.0(6) .
C18 C19 C20 N4 1.5(7) .
